data_7023365
loop_
_publ_author_name
'Akine, Shigehisa'
'Nagumo, Hiroki'
'Nabeshima, Tatsuya'

_publ_section_title
;
 Programmed multiple complexation for the creation of helical structures
 from acyclic phenol-bipyridine oligomer ligands.
;
_journal_issue 45
_journal_name_full 'Dalton transactions (Cambridge, England : 2003)'
_journal_page_first 15974
_journal_page_last 15986
_journal_paper_doi 10.1039/c3dt51240a
_journal_volume 42
_journal_year 2013
_chemical_formula_moiety C92.50H98N8Ni4O20.50
_chemical_formula_sum 'C92.5 H98 N8 Ni4 O20.5'
_chemical_formula_weight 1884.63
_chemical_name_common '[L2Ni4](OAc)2(MeOH)6.5(H2O)4'
_chemical_name_systematic
; 
 ? 
;
_space_group_IT_number 14
_symmetry_cell_setting monoclinic
_symmetry_space_group_name_Hall '-P 2ybc'
_symmetry_space_group_name_H-M 'P 1 21/c 1'
_atom_sites_solution_hydrogens geom
_atom_sites_solution_primary direct
_atom_sites_solution_secondary difmap
_audit_creation_method SHELXL-97
_cell_angle_alpha 90.00
_cell_angle_beta 107.842(3)
_cell_angle_gamma 90.00
_cell_formula_units_Z 4
_cell_length_a 14.7737(15)
_cell_length_b 30.598(3)
_cell_length_c 21.7741(19)
_cell_measurement_reflns_used 72452
_cell_measurement_temperature 120
_cell_measurement_theta_max 25.00
_cell_measurement_theta_min 3.03
_cell_volume 9369.5(16)
_computing_cell_refinement 'Rapid AUTO (Rigaku Corp.)'
_computing_data_collection 'Rapid AUTO (Rigaku Corp.)'
_computing_data_reduction 'Rapid AUTO (Rigaku Corp.)'
_computing_molecular_graphics ORTEP-3
_computing_publication_material ORTEP-3
_computing_structure_refinement 'SHELXL-97 (Sheldrick, 1997)'
_computing_structure_solution 'DIRDIF99 (Beurskens et al., 1999)'
_diffrn_ambient_temperature 120
_diffrn_measured_fraction_theta_full 0.997
_diffrn_measured_fraction_theta_max 0.997
_diffrn_measurement_device_type 'Rigaku R-AXIS Rapid'
_diffrn_measurement_method IP
_diffrn_radiation_monochromator graphite
_diffrn_radiation_source 'fine-focus sealed tube'
_diffrn_radiation_type MoK\a
_diffrn_radiation_wavelength 0.71069
_diffrn_reflns_av_R_equivalents 0.2035
_diffrn_reflns_av_sigmaI/netI 0.1840
_diffrn_reflns_limit_h_max 17
_diffrn_reflns_limit_h_min -17
_diffrn_reflns_limit_k_max 36
_diffrn_reflns_limit_k_min -36
_diffrn_reflns_limit_l_max 23
_diffrn_reflns_limit_l_min -25
_diffrn_reflns_number 72452
_diffrn_reflns_theta_full 25.00
_diffrn_reflns_theta_max 25.00
_diffrn_reflns_theta_min 3.03
_diffrn_standards_decay_% 0
_diffrn_standards_interval_count 0
_diffrn_standards_interval_time 0
_diffrn_standards_number 0
_exptl_absorpt_coefficient_mu 0.864
_exptl_absorpt_correction_T_max 0.9186
_exptl_absorpt_correction_T_min 0.6253
_exptl_absorpt_correction_type multi-scan
_exptl_absorpt_process_details 'Rapid AUTO (Rigaku Corp.)'
_exptl_crystal_colour red
_exptl_crystal_density_diffrn 1.336
_exptl_crystal_density_method 'not measured'
_exptl_crystal_description prismatic
_exptl_crystal_F_000 3940
_exptl_crystal_size_max 0.60
_exptl_crystal_size_mid 0.15
_exptl_crystal_size_min 0.10
_refine_diff_density_max 0.457
_refine_diff_density_min -0.765
_refine_diff_density_rms 0.083
_refine_ls_extinction_method none
_refine_ls_goodness_of_fit_ref 1.072
_refine_ls_hydrogen_treatment mixed
_refine_ls_matrix_type full
_refine_ls_number_parameters 1474
_refine_ls_number_reflns 16465
_refine_ls_number_restraints 509
_refine_ls_restrained_S_all 1.081
_refine_ls_R_factor_all 0.2413
_refine_ls_R_factor_gt 0.0897
_refine_ls_shift/su_max 0.001
_refine_ls_shift/su_mean 0.000
_refine_ls_structure_factor_coef Fsqd
_refine_ls_weighting_details 'calc w=1/[\s^2^(Fo^2^)+(0.0563P)^2^+6.1294P] where P=(Fo^2^+2Fc^2^)/3'
_refine_ls_weighting_scheme calc
_refine_ls_wR_factor_gt 0.1797
_refine_ls_wR_factor_ref 0.2334
_reflns_number_gt 5473
_reflns_number_total 16465
_reflns_threshold_expression >2sigma(I)
_cod_data_source_file c3dt51240a.txt
_cod_data_source_block (L1)2Ni4
_cod_original_cell_volume 9369.6(15)
_cod_original_sg_symbol_H-M P21/c
_cod_original_formula_sum 'C92.50 H98 N8 Ni4 O20.50'
_cod_database_code 7023365

loop_
_symmetry_equiv_pos_as_xyz
'x, y, z'
'-x, y+1/2, -z+1/2'
'-x, -y, -z'
'x, -y-1/2, z-1/2'

loop_
_atom_site_label
_atom_site_type_symbol
_atom_site_fract_x
_atom_site_fract_y
_atom_site_fract_z
_atom_site_U_iso_or_equiv
_atom_site_adp_type
_atom_site_occupancy
_atom_site_symmetry_multiplicity
_atom_site_calc_flag
_atom_site_refinement_flags
_atom_site_disorder_assembly
_atom_site_disorder_group
Ni1 Ni -0.06744(10) 0.31433(4) 0.60551(5) 0.0786(4) Uani 1 1 d . . .
Ni2 Ni -0.07737(11) 0.24226(3) 0.51370(5) 0.0819(5) Uani 1 1 d . . .
Ni3 Ni 0.05249(10) 0.26963(3) 0.43389(5) 0.0801(4) Uani 1 1 d . . .
Ni4 Ni 0.04219(10) 0.19684(3) 0.34253(5) 0.0750(4) Uani 1 1 d . . .
C1 C -0.2536(9) 0.3058(4) 0.5264(4) 0.083(3) Uani 1 1 d . . .
C2 C -0.2750(9) 0.3506(4) 0.5281(4) 0.091(3) Uani 1 1 d . . .
C3 C -0.3691(12) 0.3644(4) 0.4976(7) 0.140(5) Uani 1 1 d . . .
H1 H -0.3824 0.3946 0.5000 0.168 Uiso 1 1 calc R . .
C4 C -0.4427(12) 0.3382(7) 0.4650(8) 0.165(7) Uani 1 1 d . . .
C5 C -0.4224(12) 0.2944(6) 0.4649(6) 0.131(5) Uani 1 1 d . . .
H2 H -0.4723 0.2748 0.4442 0.157 Uiso 1 1 calc R . .
C6 C -0.3322(12) 0.2775(4) 0.4937(5) 0.107(4) Uani 1 1 d . . .
H3 H -0.3218 0.2470 0.4920 0.128 Uiso 1 1 calc R . .
O1 O -0.1693(6) 0.2874(2) 0.5508(3) 0.079(2) Uani 1 1 d . . .
C7 C -0.5438(11) 0.3549(5) 0.4369(9) 0.252(11) Uani 1 1 d . . .
H4 H -0.5512 0.3821 0.4585 0.378 Uiso 1 1 calc R . .
H5 H -0.5884 0.3329 0.4433 0.378 Uiso 1 1 calc R . .
H6 H -0.5569 0.3603 0.3906 0.378 Uiso 1 1 calc R . .
N1 N -0.1158(7) 0.3699(2) 0.5967(3) 0.073(2) Uani 1 1 d . . .
C8 C -0.2037(9) 0.3835(4) 0.5590(4) 0.085(3) Uani 1 1 d . . .
C9 C -0.2204(8) 0.4286(4) 0.5533(5) 0.100(3) Uani 1 1 d . . .
H7 H -0.2794 0.4390 0.5255 0.120 Uiso 1 1 calc R . .
C10 C -0.1553(10) 0.4575(3) 0.5860(5) 0.103(4) Uani 1 1 d . . .
H8 H -0.1704 0.4878 0.5828 0.124 Uiso 1 1 calc R . .
C11 C -0.0662(9) 0.4441(3) 0.6246(5) 0.091(3) Uani 1 1 d . . .
H9 H -0.0199 0.4646 0.6475 0.109 Uiso 1 1 calc R . .
C12 C -0.0473(8) 0.3999(3) 0.6286(4) 0.077(3) Uani 1 1 d . . .
N2 N 0.0390(6) 0.3366(3) 0.6658(3) 0.070(2) Uani 1 1 d . . .
C13 C 0.0415(8) 0.3804(3) 0.6681(4) 0.074(3) Uani 1 1 d . . .
C14 C 0.1183(9) 0.4038(3) 0.7043(5) 0.085(3) Uani 1 1 d . . .
H10 H 0.1170 0.4348 0.7053 0.102 Uiso 1 1 calc R . .
C15 C 0.1971(8) 0.3810(4) 0.7393(5) 0.086(3) Uani 1 1 d . . .
H11 H 0.2526 0.3962 0.7635 0.103 Uiso 1 1 calc R . .
C16 C 0.1952(8) 0.3359(4) 0.7390(4) 0.089(3) Uani 1 1 d . . .
H12 H 0.2493 0.3199 0.7638 0.106 Uiso 1 1 calc R . .
C17 C 0.1123(8) 0.3133(3) 0.7017(4) 0.074(3) Uani 1 1 d . . .
C18 C 0.0448(8) 0.2417(3) 0.6544(5) 0.085(3) Uani 1 1 d . . .
C19 C 0.1088(8) 0.2659(3) 0.7037(4) 0.084(3) Uani 1 1 d . . .
C20 C 0.1707(8) 0.2421(4) 0.7554(4) 0.087(3) Uani 1 1 d . . .
H13 H 0.2130 0.2576 0.7903 0.105 Uiso 1 1 calc R . .
C21 C 0.1713(9) 0.1972(4) 0.7565(5) 0.094(3) Uani 1 1 d . . .
C22 C 0.1040(9) 0.1750(3) 0.7073(5) 0.099(4) Uani 1 1 d . . .
H14 H 0.1029 0.1440 0.7090 0.119 Uiso 1 1 calc R . .
C23 C 0.0384(8) 0.1958(3) 0.6559(4) 0.091(3) Uani 1 1 d . . .
O2 O -0.0085(5) 0.26247(16) 0.6022(3) 0.086(2) Uani 1 1 d . . .
C24 C 0.2428(9) 0.1726(3) 0.8116(4) 0.125(4) Uani 1 1 d . . .
H15 H 0.2619 0.1911 0.8501 0.188 Uiso 1 1 calc R . .
H16 H 0.2990 0.1651 0.7988 0.188 Uiso 1 1 calc R . .
H17 H 0.2134 0.1458 0.8211 0.188 Uiso 1 1 calc R . .
N3 N -0.0874(6) 0.1840(2) 0.5519(3) 0.083(2) Uani 1 1 d . . .
C25 C -0.0337(8) 0.1669(3) 0.6090(4) 0.090(3) Uani 1 1 d . . .
C26 C -0.0420(10) 0.1232(3) 0.6237(5) 0.126(5) Uani 1 1 d . . .
H18 H -0.0052 0.1115 0.6640 0.151 Uiso 1 1 calc R . .
C27 C -0.1054(10) 0.0967(3) 0.5782(6) 0.139(5) Uani 1 1 d . . .
H19 H -0.1142 0.0671 0.5883 0.167 Uiso 1 1 calc R . .
C28 C -0.1553(10) 0.1135(3) 0.5185(5) 0.130(5) Uani 1 1 d . . .
H20 H -0.1961 0.0955 0.4862 0.156 Uiso 1 1 calc R . .
C29 C -0.1443(9) 0.1566(3) 0.5075(4) 0.106(4) Uani 1 1 d . . .
N4 N -0.1791(6) 0.2197(2) 0.4390(3) 0.084(3) Uani 1 1 d . . .
C30 C -0.1991(8) 0.1768(3) 0.4432(4) 0.085(3) Uani 1 1 d . . .
C31 C -0.2599(8) 0.1548(3) 0.3936(5) 0.093(3) Uani 1 1 d . . .
H21 H -0.2730 0.1248 0.3977 0.111 Uiso 1 1 calc R . .
C32 C -0.3023(7) 0.1768(4) 0.3369(4) 0.086(3) Uani 1 1 d . . .
H22 H -0.3437 0.1617 0.3012 0.103 Uiso 1 1 calc R . .
C33 C -0.2851(7) 0.2208(3) 0.3317(4) 0.085(3) Uani 1 1 d . . .
H23 H -0.3143 0.2359 0.2925 0.101 Uiso 1 1 calc R . .
C34 C -0.2245(8) 0.2426(3) 0.3842(4) 0.083(3) Uani 1 1 d . . .
C35 C -0.1347(8) 0.3135(3) 0.4229(4) 0.081(3) Uani 1 1 d . . .
C36 C -0.2154(9) 0.2910(3) 0.3827(5) 0.090(3) Uani 1 1 d . . .
C37 C -0.2896(8) 0.3157(4) 0.3427(5) 0.096(3) Uani 1 1 d . . .
H24 H -0.3437 0.3006 0.3160 0.115 Uiso 1 1 calc R . .
C38 C -0.2891(10) 0.3602(4) 0.3395(5) 0.104(4) Uani 1 1 d . . .
C39 C -0.2099(11) 0.3822(3) 0.3779(5) 0.106(4) Uani 1 1 d . . .
H25 H -0.2069 0.4131 0.3757 0.127 Uiso 1 1 calc R . .
C40 C -0.1357(9) 0.3595(3) 0.4190(4) 0.094(3) Uani 1 1 d . . .
H26 H -0.0831 0.3754 0.4458 0.112 Uiso 1 1 calc R . .
O3 O -0.0573(5) 0.29378(16) 0.4644(2) 0.079(2) Uani 1 1 d . . .
C41 C -0.3714(9) 0.3853(3) 0.2958(5) 0.141(5) Uani 1 1 d . . .
H27 H -0.3837 0.3752 0.2512 0.211 Uiso 1 1 calc R . .
H28 H -0.3561 0.4165 0.2983 0.211 Uiso 1 1 calc R . .
H29 H -0.4282 0.3805 0.3092 0.211 Uiso 1 1 calc R . .
C42 C 0.1092(10) 0.1998(3) 0.5245(5) 0.093(4) Uani 1 1 d . . .
C43 C 0.1884(8) 0.2234(3) 0.5649(4) 0.083(3) Uani 1 1 d . . .
C44 C 0.2641(9) 0.1984(4) 0.6054(4) 0.099(4) Uani 1 1 d . . .
H30 H 0.3178 0.2137 0.6319 0.118 Uiso 1 1 calc R . .
C45 C 0.2652(12) 0.1549(5) 0.6090(6) 0.128(5) Uani 1 1 d . . .
C46 C 0.1895(12) 0.1315(4) 0.5699(6) 0.119(5) Uani 1 1 d . . .
H31 H 0.1898 0.1005 0.5716 0.143 Uiso 1 1 calc R . .
C47 C 0.1114(9) 0.1540(4) 0.5274(4) 0.103(4) Uani 1 1 d . . .
H32 H 0.0597 0.1377 0.5004 0.123 Uiso 1 1 calc R . .
O4 O 0.0337(5) 0.21846(17) 0.4832(2) 0.0756(19) Uani 1 1 d . . .
C48 C 0.3517(10) 0.1288(4) 0.6526(6) 0.164(6) Uani 1 1 d . . .
H33 H 0.3780 0.1103 0.6255 0.247 Uiso 1 1 calc R . .
H34 H 0.3308 0.1105 0.6826 0.247 Uiso 1 1 calc R . .
H35 H 0.4006 0.1492 0.6770 0.247 Uiso 1 1 calc R . .
N5 N 0.1562(6) 0.2934(2) 0.5078(3) 0.075(2) Uani 1 1 d . . .
C49 C 0.1983(8) 0.2712(3) 0.5624(4) 0.084(3) Uani 1 1 d . . .
C50 C 0.2605(7) 0.2946(4) 0.6158(4) 0.087(3) Uani 1 1 d . . .
H36 H 0.2910 0.2797 0.6550 0.105 Uiso 1 1 calc R . .
C51 C 0.2756(8) 0.3373(3) 0.6105(4) 0.100(4) Uani 1 1 d . . .
H37 H 0.3160 0.3532 0.6459 0.120 Uiso 1 1 calc R . .
C52 C 0.2302(8) 0.3585(3) 0.5512(5) 0.094(3) Uani 1 1 d . . .
H38 H 0.2400 0.3888 0.5464 0.113 Uiso 1 1 calc R . .
C53 C 0.1724(7) 0.3352(3) 0.5011(4) 0.078(3) Uani 1 1 d . . .
N6 N 0.0629(6) 0.3279(2) 0.3955(3) 0.079(2) Uani 1 1 d . . .
C54 C 0.1220(8) 0.3548(3) 0.4378(4) 0.096(4) Uani 1 1 d . . .
C55 C 0.1394(9) 0.3969(3) 0.4236(4) 0.120(5) Uani 1 1 d . . .
H39 H 0.1835 0.4147 0.4543 0.144 Uiso 1 1 calc R . .
C56 C 0.0903(11) 0.4128(3) 0.3627(5) 0.143(6) Uani 1 1 d . . .
H40 H 0.1021 0.4416 0.3507 0.171 Uiso 1 1 calc R . .
C57 C 0.0230(9) 0.3861(3) 0.3188(4) 0.109(4) Uani 1 1 d . . .
H41 H -0.0130 0.3973 0.2778 0.130 Uiso 1 1 calc R . .
C58 C 0.0099(8) 0.3434(3) 0.3359(4) 0.082(3) Uani 1 1 d . . .
C59 C -0.0707(8) 0.2703(3) 0.2930(4) 0.086(3) Uani 1 1 d . . .
C60 C -0.0631(8) 0.3159(3) 0.2907(4) 0.080(3) Uani 1 1 d . . .
C61 C -0.1310(9) 0.3366(3) 0.2403(5) 0.102(4) Uani 1 1 d . . .
H42 H -0.1326 0.3677 0.2389 0.122 Uiso 1 1 calc R . .
C62 C -0.1974(8) 0.3128(5) 0.1913(4) 0.103(4) Uani 1 1 d . . .
C63 C -0.1973(8) 0.2681(4) 0.1928(5) 0.101(4) Uani 1 1 d . . .
H43 H -0.2401 0.2520 0.1588 0.122 Uiso 1 1 calc R . .
C64 C -0.1353(8) 0.2469(3) 0.2431(4) 0.082(3) Uani 1 1 d . . .
O5 O -0.0151(5) 0.24928(16) 0.3452(2) 0.081(2) Uani 1 1 d . . .
C65 C -0.2721(9) 0.3396(4) 0.1377(5) 0.145(5) Uani 1 1 d . . .
H44 H -0.2453 0.3469 0.1030 0.218 Uiso 1 1 calc R . .
H45 H -0.2879 0.3666 0.1564 0.218 Uiso 1 1 calc R . .
H46 H -0.3298 0.3221 0.1202 0.218 Uiso 1 1 calc R . .
N7 N -0.0663(6) 0.1754(3) 0.2819(3) 0.071(2) Uani 1 1 d . . .
C66 C -0.1400(8) 0.1993(4) 0.2449(4) 0.076(3) Uani 1 1 d . . .
C67 C -0.2212(8) 0.1769(4) 0.2064(4) 0.090(3) Uani 1 1 d . . .
H47 H -0.2735 0.1929 0.1795 0.108 Uiso 1 1 calc R . .
C68 C -0.2252(9) 0.1314(4) 0.2076(5) 0.097(3) Uani 1 1 d . . .
H48 H -0.2815 0.1168 0.1831 0.116 Uiso 1 1 calc R . .
C69 C -0.1480(10) 0.1069(4) 0.2442(5) 0.099(4) Uani 1 1 d . . .
H49 H -0.1489 0.0759 0.2440 0.119 Uiso 1 1 calc R . .
C70 C -0.0687(9) 0.1307(3) 0.2814(5) 0.078(3) Uani 1 1 d . . .
N8 N 0.0877(7) 0.1409(2) 0.3510(4) 0.078(2) Uani 1 1 d . . .
C71 C 0.0184(9) 0.1111(3) 0.3214(5) 0.084(3) Uani 1 1 d . . .
C72 C 0.0366(10) 0.0670(3) 0.3294(5) 0.105(4) Uani 1 1 d . . .
H50 H -0.0100 0.0459 0.3086 0.125 Uiso 1 1 calc R . .
C73 C 0.1260(12) 0.0543(4) 0.3694(6) 0.111(4) Uani 1 1 d . . .
H51 H 0.1395 0.0240 0.3759 0.134 Uiso 1 1 calc R . .
C74 C 0.1944(9) 0.0834(4) 0.3992(5) 0.095(3) Uani 1 1 d . . .
H52 H 0.2542 0.0736 0.4266 0.114 Uiso 1 1 calc R . .
C75 C 0.1755(9) 0.1280(4) 0.3891(5) 0.079(3) Uani 1 1 d . . .
C76 C 0.2300(10) 0.2045(4) 0.4211(4) 0.082(3) Uani 1 1 d . . .
C77 C 0.2482(10) 0.1605(4) 0.4169(5) 0.085(3) Uani 1 1 d . . .
C78 C 0.3394(13) 0.1470(5) 0.4406(6) 0.127(4) Uani 1 1 d . . .
H53 H 0.3531 0.1171 0.4360 0.153 Uiso 1 1 calc R . .
C79 C 0.4126(12) 0.1740(8) 0.4709(8) 0.155(7) Uani 1 1 d . . .
C80 C 0.3957(14) 0.2179(6) 0.4776(6) 0.136(6) Uani 1 1 d . . .
H54 H 0.4454 0.2373 0.4994 0.163 Uiso 1 1 calc R . .
C81 C 0.3061(12) 0.2321(4) 0.4519(5) 0.105(4) Uani 1 1 d . . .
H55 H 0.2936 0.2624 0.4547 0.127 Uiso 1 1 calc R . .
O6 O 0.1455(5) 0.22315(19) 0.3982(2) 0.0748(19) Uani 1 1 d . . .
C82 C 0.5195(12) 0.1567(6) 0.4973(8) 0.231(8) Uani 1 1 d . . .
H56 H 0.5221 0.1312 0.5250 0.346 Uiso 1 1 calc R . .
H57 H 0.5604 0.1798 0.5223 0.346 Uiso 1 1 calc R . .
H58 H 0.5417 0.1485 0.4609 0.346 Uiso 1 1 calc R . .
O7 O -0.0273(8) -0.0376(3) 0.2927(4) 0.120(3) Uani 0.75 1 d PDU A 1
O8 O -0.1375(9) -0.0007(3) 0.2301(4) 0.123(4) Uani 0.75 1 d PDU A 1
C83 C -0.1132(9) -0.0301(3) 0.2725(4) 0.122(6) Uani 0.75 1 d PDU A 1
C84 C -0.1826(10) -0.0538(5) 0.2960(8) 0.176(7) Uani 0.75 1 d PDU A 1
H59 H -0.2467 -0.0430 0.2736 0.264 Uiso 0.75 1 calc PR A 1
H60 H -0.1682 -0.0490 0.3425 0.264 Uiso 0.75 1 calc PR A 1
H61 H -0.1791 -0.0851 0.2875 0.264 Uiso 0.75 1 calc PR A 1
O9 O -0.3208(17) 0.0168(7) 0.1637(10) 0.103(8) Uani 0.25 1 d PDU B 2
O10 O -0.351(2) -0.0296(10) 0.0900(13) 0.155(11) Uani 0.25 1 d PDU B 2
C85 C -0.3457(14) -0.0205(8) 0.1478(12) 0.134(14) Uani 0.25 1 d PDU B 2
C86 C -0.367(3) -0.0513(10) 0.1932(17) 0.110(13) Uani 0.25 1 d PDU B 2
H62 H -0.3847 -0.0797 0.1720 0.165 Uiso 0.25 1 calc PR B 2
H63 H -0.4204 -0.0400 0.2066 0.165 Uiso 0.25 1 calc PR B 2
H64 H -0.3112 -0.0547 0.2311 0.165 Uiso 0.25 1 calc PR B 2
O11 O 0.0742(19) 0.4565(7) 0.5272(12) 0.116(9) Uani 0.35 1 d PDU C 1
O12 O 0.0553(19) 0.5223(6) 0.5501(12) 0.152(8) Uani 0.35 1 d PDU C 1
C87 C 0.1106(17) 0.4894(8) 0.5562(14) 0.136(10) Uani 0.35 1 d PDU C 1
C88 C 0.2046(19) 0.4860(10) 0.6040(17) 0.181(13) Uani 0.35 1 d PDU C 1
H65 H 0.2242 0.5148 0.6233 0.271 Uiso 0.35 1 calc PR C 1
H66 H 0.2506 0.4757 0.5830 0.271 Uiso 0.35 1 calc PR C 1
H67 H 0.2021 0.4653 0.6378 0.271 Uiso 0.35 1 calc PR C 1
O13 O -0.3230(18) 0.0473(10) 0.3934(11) 0.223(9) Uani 0.40 1 d PDU D 2
O14 O -0.3295(17) 0.0512(8) 0.2974(10) 0.187(8) Uani 0.40 1 d PDU D 2
C89 C -0.2790(17) 0.0423(10) 0.3545(11) 0.158(9) Uani 0.40 1 d PDU D 2
C90 C -0.1754(16) 0.0405(11) 0.3782(14) 0.178(10) Uani 0.40 1 d PDU D 2
H68 H -0.1503 0.0374 0.3416 0.266 Uiso 0.40 1 calc PR D 2
H69 H -0.1554 0.0154 0.4072 0.266 Uiso 0.40 1 calc PR D 2
H70 H -0.1508 0.0675 0.4017 0.266 Uiso 0.40 1 calc PR D 2
O15 O 0.069(2) -0.0373(9) 0.2874(13) 0.121(8) Uani 0.25 1 d PDU E 3
O16 O 0.105(3) -0.0147(19) 0.2068(17) 0.135(17) Uani 0.25 1 d PDU E 3
C91 C 0.133(2) -0.0295(12) 0.2639(14) 0.076(9) Uani 0.25 1 d PDU E 3
C92 C 0.225(2) -0.0506(15) 0.293(2) 0.157(16) Uani 0.25 1 d PDU E 3
H71 H 0.2696 -0.0414 0.2696 0.236 Uiso 0.25 1 calc PR E 3
H72 H 0.2176 -0.0824 0.2898 0.236 Uiso 0.25 1 calc PR E 3
H73 H 0.2509 -0.0420 0.3381 0.236 Uiso 0.25 1 calc PR E 3
O17 O 0.0858(11) -0.0099(6) 0.2294(6) 0.117(4) Uani 0.75 1 d PDU F 1
C93 C 0.1816(14) -0.0277(7) 0.2545(11) 0.162(8) Uani 0.75 1 d PDU F 1
O18 O 0.078(2) 0.0260(8) 0.5060(10) 0.116(7) Uani 0.40 1 d PDU G 1
C94 C 0.163(3) 0.0042(10) 0.5387(17) 0.157(12) Uani 0.40 1 d PDU G 1
O19 O 0.001(2) 0.0401(6) 0.4808(11) 0.114(7) Uani 0.40 1 d PDU H -2
C95 C 0.051(3) 0.0005(11) 0.500(2) 0.154(14) Uani 0.40 1 d PDU H -2
O20 O 0.4122(19) 0.2107(8) 0.2593(9) 0.151(8) Uani 0.50 1 d PDU I 1
C96 C 0.430(3) 0.2558(10) 0.283(2) 0.206(14) Uani 0.50 1 d PDU I 1
O21 O 0.4492(13) 0.2222(6) 0.3204(7) 0.143(6) Uani 0.50 1 d PDU J 2
C97 C 0.430(3) 0.1872(10) 0.2726(16) 0.154(14) Uani 0.50 1 d PDU J 2
O22 O 0.260(3) 0.4712(8) 0.5407(13) 0.156(9) Uani 0.35 1 d PDU K 3
C98 C 0.345(3) 0.4742(18) 0.595(2) 0.201(19) Uani 0.35 1 d PDU K 3
O23 O 0.307(3) 0.4613(12) 0.6595(17) 0.193(13) Uani 0.30 1 d PDU L 2
C99 C 0.297(6) 0.4924(19) 0.610(3) 0.22(2) Uani 0.30 1 d PDU L 2
O24 O 0.451(3) 0.1129(11) 0.2677(17) 0.309(15) Uani 0.50 1 d PDU M 1
C100 C 0.533(3) 0.0905(14) 0.309(2) 0.288(19) Uani 0.50 1 d PDU M 1
O25 O 0.4082(18) 0.0537(9) 0.3400(13) 0.248(11) Uani 0.50 1 d PDU N 2
C101 C 0.448(3) 0.0956(12) 0.328(2) 0.228(15) Uani 0.50 1 d PDU N 2
O26 O 0.524(2) 0.0989(13) 0.1374(19) 0.121(12) Uani 0.20 1 d PDU O 1
C102 C 0.512(4) 0.1389(14) 0.103(2) 0.105(15) Uani 0.20 1 d PDU O 1
O27 O 0.483(2) 0.1060(8) 0.1791(13) 0.145(9) Uani 0.30 1 d PDU P 2
C103 C 0.512(2) 0.1499(11) 0.1912(17) 0.115(11) Uani 0.30 1 d PDU P 2
O28 O 0.5671(15) 0.2288(7) 0.1885(8) 0.114(6) Uani 0.40 1 d PDU Q 1
C104 C 0.541(3) 0.2496(13) 0.1304(14) 0.136(12) Uani 0.40 1 d PDU Q 1
O29 O 0.527(3) 0.2224(11) 0.1283(14) 0.161(13) Uani 0.30 1 d PDU R 3
C105 C 0.534(3) 0.1959(11) 0.1850(12) 0.083(9) Uani 0.30 1 d PDU R 3
O30 O 0.556(2) 0.2719(10) 0.1732(14) 0.141(10) Uani 0.30 1 d PDU S 2
C106 C 0.489(3) 0.2717(17) 0.207(2) 0.182(18) Uani 0.30 1 d PDU S 2
O31 O 0.276(3) -0.0015(13) 0.520(2) 0.222(14) Uani 0.30 1 d PDU T 2
C107 C 0.356(4) -0.0154(18) 0.501(3) 0.183(19) Uani 0.30 1 d PDU T 2
O32 O -0.336(3) -0.0327(9) -0.0257(18) 0.151(11) Uani 0.30 1 d PDU U 1
C108 C -0.342(5) -0.0377(19) 0.039(2) 0.20(2) Uani 0.30 1 d PDU U 1
O33 O -0.081(4) 0.0469(13) 0.428(2) 0.136(13) Uani 0.20 1 d PDU V 3
C109 C -0.042(5) 0.0048(16) 0.449(3) 0.121(17) Uani 0.20 1 d PDU V 3
O34 O -0.468(3) -0.0222(11) 0.2847(18) 0.375(19) Uani 0.50 1 d PU W 1
O35 O -0.592(3) -0.0348(12) 0.1031(18) 0.215(15) Uani 0.30 1 d PU . 1
O36 O 0.464(3) -0.0587(11) 0.3857(18) 0.301(16) Uani 0.40 1 d PU X 1
O37 O 0.3254(9) -0.0315(4) 0.4509(7) 0.162(5) Uani 0.70 1 d PU Y 1
O38 O 0.3942(10) 0.0402(4) 0.5418(6) 0.167(5) Uani 0.70 1 d PU Z 1
O39 O -0.437(2) -0.0452(10) 0.1919(17) 0.307(16) Uani 0.50 1 d PU A 1
O40 O 0.039(2) 0.4670(7) 0.5009(12) 0.111(8) Uani 0.35 1 d PU B 2
O41 O -0.094(2) -0.0209(9) 0.2615(14) 0.068(8) Uani 0.25 1 d PU C 2
O42 O 0.421(3) 0.5146(13) 0.545(2) 0.236(17) Uani 0.30 1 d PU . 1

loop_
_atom_site_aniso_label
_atom_site_aniso_U_11
_atom_site_aniso_U_22
_atom_site_aniso_U_33
_atom_site_aniso_U_23
_atom_site_aniso_U_13
_atom_site_aniso_U_12
Ni1 0.1170(12) 0.0722(8) 0.0461(6) -0.0107(6) 0.0241(7) -0.0169(7)
Ni2 0.1402(13) 0.0644(7) 0.0418(6) -0.0068(5) 0.0291(7) -0.0167(7)
Ni3 0.1364(13) 0.0628(7) 0.0405(6) -0.0025(5) 0.0262(7) -0.0109(7)
Ni4 0.1083(11) 0.0671(8) 0.0503(6) -0.0081(5) 0.0255(7) -0.0124(7)
C1 0.094(10) 0.103(9) 0.059(6) -0.030(6) 0.035(7) -0.048(8)
C2 0.103(11) 0.097(9) 0.059(6) -0.007(6) 0.007(6) -0.029(8)
C3 0.108(13) 0.119(11) 0.157(12) 0.016(9) -0.010(10) -0.006(10)
C4 0.106(15) 0.165(15) 0.172(14) 0.026(12) -0.034(11) -0.045(13)
C5 0.130(16) 0.170(15) 0.079(8) 0.006(9) 0.011(9) -0.043(12)
C6 0.158(14) 0.116(9) 0.057(6) -0.010(7) 0.048(8) -0.054(10)
O1 0.100(6) 0.086(5) 0.052(4) -0.020(3) 0.024(4) -0.037(4)
C7 0.103(14) 0.227(18) 0.31(2) 0.030(15) -0.103(15) -0.017(12)
N1 0.108(8) 0.053(5) 0.061(5) -0.009(4) 0.030(5) -0.008(5)
C8 0.097(10) 0.092(8) 0.063(6) -0.001(6) 0.021(6) -0.011(7)
C9 0.100(10) 0.098(9) 0.089(8) 0.001(7) 0.011(7) 0.002(8)
C10 0.119(12) 0.072(7) 0.112(9) -0.021(7) 0.025(8) -0.002(8)
C11 0.099(10) 0.089(8) 0.084(7) -0.021(6) 0.028(7) -0.015(7)
C12 0.106(10) 0.059(6) 0.069(6) -0.014(5) 0.033(6) -0.021(6)
N2 0.077(7) 0.070(5) 0.064(5) -0.028(4) 0.021(4) -0.020(5)
C13 0.093(9) 0.078(7) 0.049(5) -0.017(5) 0.019(6) 0.001(7)
C14 0.093(10) 0.083(7) 0.083(7) -0.028(6) 0.032(7) -0.022(7)
C15 0.081(10) 0.102(9) 0.080(7) -0.033(6) 0.033(7) -0.004(7)
C16 0.091(10) 0.112(9) 0.059(6) -0.016(6) 0.018(6) 0.009(7)
C17 0.087(9) 0.088(8) 0.053(6) -0.018(6) 0.030(6) -0.004(7)
C18 0.138(11) 0.059(6) 0.073(7) 0.000(6) 0.054(7) 0.001(6)
C19 0.136(10) 0.082(7) 0.038(5) -0.016(5) 0.034(6) -0.007(7)
C20 0.115(10) 0.107(8) 0.044(5) -0.006(6) 0.031(6) 0.017(7)
C21 0.139(11) 0.092(8) 0.060(6) 0.002(6) 0.045(7) 0.017(8)
C22 0.154(12) 0.085(7) 0.063(6) -0.004(6) 0.042(7) 0.001(7)
C23 0.144(11) 0.096(8) 0.035(5) 0.005(5) 0.032(6) 0.001(7)
O2 0.159(7) 0.053(4) 0.047(3) -0.002(3) 0.032(4) 0.006(4)
C24 0.170(13) 0.126(9) 0.077(7) 0.026(7) 0.035(8) 0.046(8)
N3 0.135(8) 0.065(5) 0.048(4) -0.009(4) 0.027(5) -0.025(5)
C25 0.154(11) 0.064(6) 0.049(6) -0.005(5) 0.029(6) -0.012(6)
C26 0.246(16) 0.065(7) 0.063(6) 0.001(6) 0.041(8) -0.019(8)
C27 0.265(18) 0.062(7) 0.087(8) 0.001(7) 0.047(9) -0.034(8)
C28 0.246(16) 0.079(8) 0.060(7) -0.011(6) 0.040(8) -0.046(8)
C29 0.206(13) 0.063(6) 0.056(6) -0.011(5) 0.049(7) -0.029(7)
N4 0.144(8) 0.069(5) 0.039(4) -0.011(4) 0.029(4) -0.015(5)
C30 0.141(10) 0.065(6) 0.053(6) -0.011(5) 0.034(6) -0.029(6)
C31 0.135(11) 0.073(7) 0.073(7) -0.012(6) 0.037(7) -0.024(7)
C32 0.085(8) 0.111(8) 0.061(6) -0.021(6) 0.020(6) -0.014(7)
C33 0.099(9) 0.101(8) 0.049(5) -0.016(5) 0.016(5) -0.023(7)
C34 0.111(9) 0.085(7) 0.060(6) -0.013(6) 0.034(6) -0.016(6)
C35 0.139(11) 0.060(6) 0.044(5) 0.008(5) 0.030(6) 0.008(7)
C36 0.144(12) 0.079(7) 0.060(6) -0.027(6) 0.049(7) -0.043(8)
C37 0.125(11) 0.085(8) 0.069(7) 0.018(6) 0.018(6) 0.018(7)
C38 0.137(13) 0.096(9) 0.074(7) 0.009(7) 0.025(7) 0.009(9)
C39 0.175(14) 0.070(7) 0.078(7) 0.018(6) 0.049(8) 0.017(8)
C40 0.163(12) 0.061(7) 0.068(6) -0.005(5) 0.051(7) 0.002(7)
O3 0.151(7) 0.051(3) 0.045(3) -0.005(3) 0.043(4) -0.005(4)
C41 0.160(14) 0.111(9) 0.138(10) 0.036(8) 0.024(9) 0.033(9)
C42 0.189(14) 0.042(6) 0.053(6) 0.003(5) 0.045(7) 0.001(7)
C43 0.126(10) 0.083(7) 0.044(5) 0.000(5) 0.034(6) -0.006(7)
C44 0.141(12) 0.089(8) 0.062(6) 0.021(6) 0.025(7) 0.007(7)
C45 0.194(17) 0.094(10) 0.093(9) 0.019(8) 0.040(10) 0.005(10)
C46 0.209(17) 0.072(8) 0.094(9) 0.026(7) 0.073(10) 0.027(9)
C47 0.173(13) 0.089(8) 0.060(6) -0.002(6) 0.056(7) 0.005(8)
O4 0.133(6) 0.053(4) 0.049(3) 0.001(3) 0.039(4) 0.001(4)
C48 0.185(16) 0.133(11) 0.170(12) 0.058(10) 0.046(11) 0.065(10)
N5 0.122(7) 0.065(5) 0.032(4) -0.002(3) 0.016(4) -0.011(4)
C49 0.125(10) 0.068(6) 0.066(6) 0.003(5) 0.039(6) -0.001(6)
C50 0.097(9) 0.111(8) 0.054(6) -0.014(6) 0.022(6) -0.018(7)
C51 0.152(11) 0.090(8) 0.061(6) -0.018(6) 0.037(7) -0.033(7)
C52 0.149(11) 0.074(6) 0.070(6) -0.016(6) 0.050(7) -0.022(7)
C53 0.133(10) 0.053(6) 0.046(5) -0.009(5) 0.025(5) -0.023(6)
N6 0.126(7) 0.057(4) 0.058(5) 0.000(4) 0.033(5) -0.013(5)
C54 0.186(12) 0.043(5) 0.050(6) -0.011(5) 0.022(6) -0.023(6)
C55 0.227(15) 0.065(7) 0.057(6) -0.011(5) 0.027(7) -0.040(7)
C56 0.290(18) 0.061(7) 0.072(7) 0.009(6) 0.050(9) -0.037(9)
C57 0.194(13) 0.061(6) 0.056(6) 0.013(5) 0.017(7) -0.002(7)
C58 0.146(10) 0.052(6) 0.048(5) 0.007(5) 0.028(6) 0.004(6)
C59 0.142(11) 0.069(7) 0.050(6) 0.002(5) 0.032(6) 0.002(6)
C60 0.120(10) 0.080(7) 0.043(5) -0.002(5) 0.027(6) 0.000(6)
C61 0.166(12) 0.084(7) 0.057(6) 0.012(6) 0.037(7) 0.007(7)
C62 0.107(10) 0.148(11) 0.050(6) 0.007(7) 0.019(6) 0.027(9)
C63 0.130(11) 0.094(8) 0.070(7) -0.002(6) 0.015(7) 0.017(8)
C64 0.109(10) 0.082(7) 0.052(6) -0.014(6) 0.021(6) -0.001(7)
O5 0.149(7) 0.048(3) 0.045(3) -0.008(3) 0.029(4) 0.005(4)
C65 0.192(15) 0.142(10) 0.076(7) 0.015(7) 0.003(8) 0.036(10)
N7 0.091(7) 0.067(5) 0.058(5) -0.027(4) 0.028(5) -0.022(5)
C66 0.068(8) 0.115(9) 0.044(5) -0.021(6) 0.016(5) 0.002(7)
C67 0.094(10) 0.112(9) 0.062(6) -0.038(6) 0.020(6) 0.002(7)
C68 0.078(10) 0.112(10) 0.105(8) -0.056(7) 0.033(7) -0.021(7)
C69 0.114(12) 0.103(9) 0.089(8) -0.041(7) 0.043(8) -0.023(9)
C70 0.099(10) 0.076(8) 0.067(6) -0.017(6) 0.037(6) 0.000(7)
N8 0.126(9) 0.061(5) 0.058(5) 0.002(4) 0.045(5) 0.006(6)
C71 0.120(11) 0.059(7) 0.086(7) -0.022(6) 0.051(7) -0.016(7)
C72 0.155(14) 0.063(8) 0.105(9) -0.018(6) 0.054(9) -0.011(7)
C73 0.155(15) 0.094(9) 0.093(9) 0.005(7) 0.050(9) 0.042(10)
C74 0.096(10) 0.099(9) 0.085(7) -0.013(7) 0.017(7) 0.010(8)
C75 0.095(10) 0.075(8) 0.068(6) 0.009(6) 0.025(6) 0.003(7)
C76 0.114(12) 0.083(8) 0.048(6) 0.010(6) 0.023(6) -0.007(8)
C77 0.081(10) 0.109(10) 0.066(6) 0.023(6) 0.022(6) 0.001(8)
C78 0.104(14) 0.147(12) 0.112(10) 0.028(9) 0.003(9) -0.003(11)
C79 0.080(14) 0.22(2) 0.126(12) 0.074(13) -0.020(9) -0.002(14)
C80 0.130(17) 0.193(17) 0.074(8) 0.018(10) 0.014(9) -0.045(14)
C81 0.125(12) 0.129(10) 0.061(7) 0.007(7) 0.026(7) -0.062(11)
O6 0.102(6) 0.067(4) 0.050(3) -0.008(3) 0.014(4) -0.025(4)
C82 0.142(18) 0.29(2) 0.215(17) 0.056(15) -0.018(14) -0.004(15)
O7 0.180(9) 0.090(7) 0.086(7) 0.004(5) 0.037(7) -0.002(7)
O8 0.180(11) 0.081(7) 0.104(8) 0.003(5) 0.037(7) -0.001(6)
C83 0.180(9) 0.088(13) 0.104(13) 0.008(8) 0.051(11) 0.000(10)
C84 0.220(13) 0.129(13) 0.224(16) 0.054(11) 0.137(14) 0.039(12)
O9 0.064(17) 0.146(15) 0.104(14) 0.047(12) 0.034(13) -0.018(15)
O10 0.12(2) 0.20(2) 0.175(17) -0.014(15) 0.085(19) -0.062(19)
C85 0.12(3) 0.140(18) 0.151(19) 0.023(12) 0.05(2) 0.00(2)
C86 0.11(3) 0.082(18) 0.14(2) -0.020(17) 0.05(2) -0.02(2)
O11 0.119(10) 0.123(9) 0.116(10) 0.000(5) 0.048(5) 0.009(5)
O12 0.217(19) 0.099(11) 0.157(18) 0.000(13) 0.081(16) -0.035(13)
C87 0.139(18) 0.124(15) 0.17(2) 0.018(15) 0.073(12) -0.048(10)
C88 0.18(2) 0.14(2) 0.20(3) 0.054(18) 0.023(16) -0.095(15)
O13 0.233(15) 0.24(2) 0.229(14) -0.102(18) 0.119(16) -0.087(18)
O14 0.187(15) 0.167(18) 0.219(14) -0.002(17) 0.079(12) 0.023(16)
C89 0.207(12) 0.101(19) 0.183(15) -0.040(19) 0.084(10) -0.05(2)
C90 0.213(12) 0.164(15) 0.162(14) -0.033(11) 0.066(10) 0.014(12)
O15 0.161(16) 0.105(17) 0.108(17) -0.023(14) 0.057(15) -0.048(18)
O16 0.16(3) 0.12(3) 0.11(2) 0.05(2) 0.026(16) -0.03(2)
C91 0.121(17) 0.029(17) 0.072(14) -0.027(14) 0.020(14) -0.029(16)
C92 0.136(18) 0.14(3) 0.16(3) -0.01(2) -0.015(19) 0.00(2)
O17 0.151(10) 0.081(8) 0.113(9) 0.008(7) 0.030(8) 0.011(7)
C93 0.164(13) 0.125(14) 0.161(15) -0.020(11) -0.003(12) 0.033(12)
O18 0.136(15) 0.141(15) 0.075(11) -0.031(11) 0.038(11) -0.054(11)
C94 0.189(19) 0.099(16) 0.17(2) -0.023(14) 0.039(15) -0.018(14)
O19 0.141(16) 0.117(12) 0.110(13) -0.005(10) 0.077(13) -0.012(11)
C95 0.160(17) 0.141(14) 0.162(17) 0.002(10) 0.050(10) 0.010(10)
O20 0.178(17) 0.183(13) 0.076(10) 0.003(11) 0.016(10) -0.032(14)
C96 0.19(2) 0.198(16) 0.23(2) -0.055(16) 0.064(17) -0.010(17)
O21 0.144(13) 0.198(13) 0.072(9) -0.026(9) 0.009(9) 0.006(11)
C97 0.13(2) 0.156(19) 0.146(19) -0.039(14) -0.003(15) -0.019(17)
O22 0.205(18) 0.100(14) 0.154(16) -0.007(12) 0.043(13) -0.023(15)
C98 0.19(2) 0.20(3) 0.20(2) -0.009(19) 0.030(14) 0.006(19)
O23 0.18(2) 0.21(2) 0.187(19) -0.027(15) 0.064(16) -0.041(17)
C99 0.22(3) 0.21(3) 0.23(3) 0.006(18) 0.06(2) 0.01(2)
O24 0.26(2) 0.33(2) 0.33(2) 0.016(17) 0.068(16) 0.012(17)
C100 0.28(2) 0.24(2) 0.31(3) 0.022(18) 0.052(17) -0.022(18)
O25 0.185(17) 0.264(17) 0.303(19) -0.010(15) 0.084(15) 0.011(14)
C101 0.20(2) 0.27(2) 0.25(2) 0.009(17) 0.128(18) 0.037(16)
O26 0.075(19) 0.153(18) 0.15(2) 0.003(15) 0.056(16) -0.039(15)
C102 0.08(2) 0.126(19) 0.11(2) -0.026(15) 0.027(17) 0.005(18)
O27 0.155(18) 0.120(12) 0.138(16) -0.035(13) 0.011(14) 0.065(13)
C103 0.036(17) 0.160(15) 0.130(19) 0.030(16) -0.005(14) -0.016(15)
O28 0.123(15) 0.148(14) 0.055(9) -0.016(9) 0.004(9) -0.011(12)
C104 0.16(2) 0.118(19) 0.114(15) 0.032(14) 0.019(15) -0.010(17)
O29 0.14(2) 0.18(2) 0.142(18) 0.078(15) 0.017(15) -0.022(17)
C105 0.083(19) 0.113(18) 0.044(12) -0.004(11) 0.007(13) 0.047(15)
O30 0.158(17) 0.152(17) 0.098(15) 0.006(14) 0.018(13) -0.060(15)
C106 0.16(2) 0.19(3) 0.19(2) 0.013(18) 0.063(18) -0.003(19)
O31 0.209(19) 0.20(2) 0.26(2) 0.028(17) 0.081(17) -0.005(17)
C107 0.21(2) 0.15(3) 0.18(3) -0.002(18) 0.051(19) -0.019(18)
O32 0.167(19) 0.098(15) 0.179(17) -0.009(14) 0.039(16) -0.003(15)
C108 0.21(3) 0.21(3) 0.19(2) -0.005(19) 0.06(2) -0.008(19)
O33 0.14(2) 0.127(18) 0.15(2) -0.005(16) 0.073(17) 0.004(16)
C109 0.14(3) 0.12(2) 0.10(2) 0.009(18) 0.044(18) -0.022(17)
O34 0.36(3) 0.34(2) 0.39(2) -0.022(18) 0.065(18) -0.017(18)
O35 0.24(2) 0.23(2) 0.19(2) 0.022(17) 0.076(17) -0.031(17)
O36 0.30(2) 0.26(2) 0.34(2) -0.057(17) 0.089(18) 0.013(17)
O37 0.114(10) 0.172(11) 0.174(10) -0.005(9) 0.005(8) -0.005(8)
O38 0.188(12) 0.146(9) 0.147(9) 0.043(8) 0.023(8) 0.070(9)
O39 0.30(2) 0.30(2) 0.35(2) 0.041(16) 0.148(18) -0.086(17)
O40 0.133(17) 0.106(14) 0.142(16) 0.006(12) 0.112(13) 0.019(13)
O41 0.085(16) 0.043(14) 0.073(16) -0.031(12) 0.022(13) 0.006(12)
O42 0.22(2) 0.22(2) 0.25(2) 0.031(18) 0.037(18) 0.039(18)

loop_
_atom_type_symbol
_atom_type_description
_atom_type_scat_dispersion_real
_atom_type_scat_dispersion_imag
_atom_type_scat_source
C C 0.0033 0.0016 'International Tables Vol C Tables 4.2.6.8 and 6.1.1.4'
H H 0.0000 0.0000 'International Tables Vol C Tables 4.2.6.8 and 6.1.1.4'
N N 0.0061 0.0033 'International Tables Vol C Tables 4.2.6.8 and 6.1.1.4'
O O 0.0106 0.0060 'International Tables Vol C Tables 4.2.6.8 and 6.1.1.4'
Ni Ni 0.3393 1.1124 'International Tables Vol C Tables 4.2.6.8 and 6.1.1.4'

loop_
_geom_angle_atom_site_label_1
_geom_angle_atom_site_label_2
_geom_angle_atom_site_label_3
_geom_angle
O1 Ni1 O2 83.6(3)
O1 Ni1 N1 97.8(4)
O2 Ni1 N1 168.5(3)
O1 Ni1 N2 174.2(4)
O2 Ni1 N2 92.1(3)
N1 Ni1 N2 87.2(4)
O1 Ni1 Ni2 49.7(2)
O2 Ni1 Ni2 41.19(18)
N1 Ni1 Ni2 133.3(2)
N2 Ni1 Ni2 127.8(3)
N4 Ni2 O3 92.0(3)
N4 Ni2 O2 161.1(3)
O3 Ni2 O2 99.3(2)
N4 Ni2 N3 84.0(3)
O3 Ni2 N3 169.0(3)
O2 Ni2 N3 87.4(3)
N4 Ni2 O4 95.2(3)
O3 Ni2 O4 80.9(2)
O2 Ni2 O4 101.5(3)
N3 Ni2 O4 89.2(3)
N4 Ni2 O1 96.9(3)
O3 Ni2 O1 85.0(2)
O2 Ni2 O1 69.3(3)
N3 Ni2 O1 105.6(3)
O4 Ni2 O1 161.7(2)
N4 Ni2 Ni1 133.5(2)
O3 Ni2 Ni1 77.73(13)
O2 Ni2 Ni1 37.24(17)
N3 Ni2 Ni1 112.4(2)
O4 Ni2 Ni1 126.70(17)
O1 Ni2 Ni1 37.73(17)
O4 Ni3 O5 99.7(2)
O4 Ni3 N5 93.0(3)
O5 Ni3 N5 159.4(3)
O4 Ni3 N6 169.3(2)
O5 Ni3 N6 87.3(3)
N5 Ni3 N6 82.7(3)
O4 Ni3 O3 81.6(2)
O5 Ni3 O3 102.4(3)
N5 Ni3 O3 95.4(3)
N6 Ni3 O3 89.1(3)
O4 Ni3 O6 83.6(2)
O5 Ni3 O6 69.3(2)
N5 Ni3 O6 96.3(3)
N6 Ni3 O6 106.5(3)
O3 Ni3 O6 161.6(2)
O4 Ni3 Ni4 77.31(14)
O5 Ni3 Ni4 37.07(16)
N5 Ni3 Ni4 133.4(2)
N6 Ni3 Ni4 112.70(19)
O3 Ni3 Ni4 126.94(17)
O6 Ni3 Ni4 37.92(16)
O6 Ni4 O5 83.8(3)
O6 Ni4 N8 98.0(4)
O5 Ni4 N8 168.8(3)
O6 Ni4 N7 174.3(3)
O5 Ni4 N7 91.4(3)
N8 Ni4 N7 87.2(4)
O6 Ni4 Ni3 50.2(2)
O5 Ni4 Ni3 40.98(17)
N8 Ni4 Ni3 134.1(3)
N7 Ni4 Ni3 126.8(3)
O1 C1 C2 126.5(10)
O1 C1 C6 117.3(12)
C2 C1 C6 116.1(12)
C1 C2 C3 118.5(11)
C1 C2 C8 123.1(11)
C3 C2 C8 118.4(12)
C4 C3 C2 125.6(14)
C4 C3 H1 117.2
C2 C3 H1 117.2
C3 C4 C5 115.8(16)
C3 C4 C7 122.8(18)
C5 C4 C7 121.1(16)
C4 C5 C6 122.9(15)
C4 C5 H2 118.6
C6 C5 H2 118.6
C5 C6 C1 121.0(13)
C5 C6 H3 119.5
C1 C6 H3 119.5
C1 O1 Ni1 124.2(6)
C1 O1 Ni2 135.7(6)
Ni1 O1 Ni2 92.6(3)
C4 C7 H4 109.5
C4 C7 H5 109.5
H4 C7 H5 109.5
C4 C7 H6 109.5
H4 C7 H6 109.5
H5 C7 H6 109.5
C8 N1 C12 120.9(8)
C8 N1 Ni1 127.6(7)
C12 N1 Ni1 111.1(7)
N1 C8 C9 117.4(9)
N1 C8 C2 118.9(10)
C9 C8 C2 123.7(11)
C10 C9 C8 121.6(11)
C10 C9 H7 119.2
C8 C9 H7 119.2
C9 C10 C11 121.3(11)
C9 C10 H8 119.3
C11 C10 H8 119.3
C12 C11 C10 117.7(10)
C12 C11 H9 121.2
C10 C11 H9 121.2
C11 C12 N1 121.0(10)
C11 C12 C13 124.5(10)
N1 C12 C13 114.4(9)
C17 N2 C13 120.4(8)
C17 N2 Ni1 125.7(7)
C13 N2 Ni1 113.8(7)
N2 C13 C14 123.5(10)
N2 C13 C12 112.1(9)
C14 C13 C12 124.4(10)
C13 C14 C15 117.9(10)
C13 C14 H10 121.1
C15 C14 H10 121.1
C14 C15 C16 119.6(10)
C14 C15 H11 120.2
C16 C15 H11 120.2
C15 C16 C17 120.0(10)
C15 C16 H12 120.0
C17 C16 H12 120.0
N2 C17 C16 118.5(9)
N2 C17 C19 121.5(10)
C16 C17 C19 120.0(11)
O2 C18 C19 119.0(8)
O2 C18 C23 118.0(9)
C19 C18 C23 122.9(10)
C18 C19 C20 117.1(9)
C18 C19 C17 121.7(9)
C20 C19 C17 121.2(10)
C21 C20 C19 121.9(10)
C21 C20 H13 119.1
C19 C20 H13 119.1
C20 C21 C22 118.3(10)
C20 C21 C24 120.3(10)
C22 C21 C24 121.3(10)
C23 C22 C21 123.5(10)
C23 C22 H14 118.3
C21 C22 H14 118.3
C22 C23 C18 116.1(10)
C22 C23 C25 116.6(9)
C18 C23 C25 127.2(9)
C18 O2 Ni1 123.2(5)
C18 O2 Ni2 132.5(5)
Ni1 O2 Ni2 101.6(3)
C21 C24 H15 109.5
C21 C24 H16 109.5
H15 C24 H16 109.5
C21 C24 H17 109.5
H15 C24 H17 109.5
H16 C24 H17 109.5
C25 N3 C29 118.4(8)
C25 N3 Ni2 129.0(6)
C29 N3 Ni2 111.3(6)
N3 C25 C26 120.8(9)
N3 C25 C23 119.1(8)
C26 C25 C23 120.1(9)
C25 C26 C27 118.9(10)
C25 C26 H18 120.5
C27 C26 H18 120.5
C28 C27 C26 120.1(9)
C28 C27 H19 120.0
C26 C27 H19 120.0
C29 C28 C27 117.9(10)
C29 C28 H20 121.0
C27 C28 H20 121.0
N3 C29 C28 123.6(9)
N3 C29 C30 116.4(8)
C28 C29 C30 120.0(10)
C30 N4 C34 119.8(8)
C30 N4 Ni2 114.2(6)
C34 N4 Ni2 125.9(6)
C31 C30 N4 122.1(9)
C31 C30 C29 124.8(9)
N4 C30 C29 113.0(8)
C30 C31 C32 118.8(9)
C30 C31 H21 120.6
C32 C31 H21 120.6
C31 C32 C33 120.3(9)
C31 C32 H22 119.8
C33 C32 H22 119.8
C32 C33 C34 119.4(9)
C32 C33 H23 120.3
C34 C33 H23 120.3
N4 C34 C33 119.4(9)
N4 C34 C36 120.4(9)
C33 C34 C36 120.1(10)
O3 C35 C40 118.2(10)
O3 C35 C36 124.8(9)
C40 C35 C36 117.0(10)
C37 C36 C35 118.2(9)
C37 C36 C34 119.6(10)
C35 C36 C34 122.2(11)
C38 C37 C36 123.8(11)
C38 C37 H24 118.1
C36 C37 H24 118.1
C37 C38 C39 118.1(11)
C37 C38 C41 121.7(12)
C39 C38 C41 120.2(12)
C40 C39 C38 120.4(11)
C40 C39 H25 119.8
C38 C39 H25 119.8
C39 C40 C35 122.4(11)
C39 C40 H26 118.8
C35 C40 H26 118.8
C35 O3 Ni2 118.5(6)
C35 O3 Ni3 121.7(5)
Ni2 O3 Ni3 98.7(3)
C38 C41 H27 109.5
C38 C41 H28 109.5
H27 C41 H28 109.5
C38 C41 H29 109.5
H27 C41 H29 109.5
H28 C41 H29 109.5
O4 C42 C47 117.7(11)
O4 C42 C43 123.9(8)
C47 C42 C43 118.4(11)
C44 C43 C42 116.8(10)
C44 C43 C49 119.4(10)
C42 C43 C49 123.6(10)
C45 C44 C43 124.7(12)
C45 C44 H30 117.7
C43 C44 H30 117.7
C44 C45 C46 119.2(13)
C44 C45 C48 122.8(14)
C46 C45 C48 117.9(13)
C45 C46 C47 119.7(12)
C45 C46 H31 120.1
C47 C46 H31 120.1
C42 C47 C46 121.2(12)
C42 C47 H32 119.4
C46 C47 H32 119.4
C42 O4 Ni3 118.9(6)
C42 O4 Ni2 121.0(5)
Ni3 O4 Ni2 98.8(3)
C45 C48 H33 109.5
C45 C48 H34 109.5
H33 C48 H34 109.5
C45 C48 H35 109.5
H33 C48 H35 109.5
H34 C48 H35 109.5
C53 N5 C49 122.6(8)
C53 N5 Ni3 112.7(6)
C49 N5 Ni3 124.3(6)
N5 C49 C50 118.2(8)
N5 C49 C43 120.7(9)
C50 C49 C43 120.8(9)
C51 C50 C49 120.0(9)
C51 C50 H36 120.0
C49 C50 H36 120.0
C50 C51 C52 118.7(9)
C50 C51 H37 120.7
C52 C51 H37 120.7
C53 C52 C51 119.9(9)
C53 C52 H38 120.1
C51 C52 H38 120.1
N5 C53 C52 120.5(8)
N5 C53 C54 116.2(8)
C52 C53 C54 123.2(8)
C54 N6 C58 119.9(7)
C54 N6 Ni3 112.3(6)
C58 N6 Ni3 127.4(6)
N6 C54 C55 123.5(8)
N6 C54 C53 115.3(7)
C55 C54 C53 121.2(9)
C54 C55 C56 117.8(9)
C54 C55 H39 121.1
C56 C55 H39 121.1
C55 C56 C57 119.8(9)
C55 C56 H40 120.1
C57 C56 H40 120.1
C58 C57 C56 119.4(9)
C58 C57 H41 120.3
C56 C57 H41 120.3
N6 C58 C57 119.4(9)
N6 C58 C60 121.3(8)
C57 C58 C60 119.3(8)
O5 C59 C64 120.5(9)
O5 C59 C60 118.1(9)
C64 C59 C60 121.4(9)
C61 C60 C59 115.8(9)
C61 C60 C58 117.9(9)
C59 C60 C58 126.3(9)
C60 C61 C62 121.8(10)
C60 C61 H42 119.1
C62 C61 H42 119.1
C63 C62 C61 120.2(10)
C63 C62 C65 122.3(11)
C61 C62 C65 117.4(11)
C64 C63 C62 119.4(11)
C64 C63 H43 120.3
C62 C63 H43 120.3
C63 C64 C59 120.9(10)
C63 C64 C66 118.1(10)
C59 C64 C66 120.9(9)
C59 O5 Ni4 124.3(5)
C59 O5 Ni3 131.9(5)
Ni4 O5 Ni3 102.0(3)
C62 C65 H44 109.5
C62 C65 H45 109.5
H44 C65 H45 109.5
C62 C65 H46 109.5
H44 C65 H46 109.5
H45 C65 H46 109.5
C66 N7 C70 121.4(9)
C66 N7 Ni4 126.5(7)
C70 N7 Ni4 111.9(7)
N7 C66 C67 118.2(10)
N7 C66 C64 121.3(9)
C67 C66 C64 120.5(10)
C68 C67 C66 120.5(10)
C68 C67 H47 119.8
C66 C67 H47 119.8
C69 C68 C67 121.0(10)
C69 C68 H48 119.5
C67 C68 H48 119.5
C68 C69 C70 116.4(11)
C68 C69 H49 121.8
C70 C69 H49 121.8
N7 C70 C69 122.4(10)
N7 C70 C71 113.2(10)
C69 C70 C71 124.3(11)
C75 N8 C71 121.7(9)
C75 N8 Ni4 125.7(8)
C71 N8 Ni4 112.1(8)
N8 C71 C72 120.1(12)
N8 C71 C70 113.9(9)
C72 C71 C70 126.0(12)
C71 C72 C73 117.5(12)
C71 C72 H50 121.2
C73 C72 H50 121.2
C74 C73 C72 122.8(11)
C74 C73 H51 118.6
C72 C73 H51 118.6
C73 C74 C75 118.9(11)
C73 C74 H52 120.5
C75 C74 H52 120.5
N8 C75 C74 119.0(10)
N8 C75 C77 119.9(10)
C74 C75 C77 121.2(12)
O6 C76 C77 125.1(12)
O6 C76 C81 116.5(12)
C77 C76 C81 118.4(13)
C78 C77 C76 117.6(13)
C78 C77 C75 118.3(13)
C76 C77 C75 124.1(12)
C77 C78 C79 123.5(16)
C77 C78 H53 118.3
C79 C78 H53 118.3
C78 C79 C80 119.9(16)
C78 C79 C82 122(2)
C80 C79 C82 118(2)
C81 C80 C79 117.3(17)
C81 C80 H54 121.4
C79 C80 H54 121.4
C80 C81 C76 123.2(15)
C80 C81 H55 118.4
C76 C81 H55 118.4
C76 O6 Ni4 124.2(7)
C76 O6 Ni3 137.7(6)
Ni4 O6 Ni3 91.9(3)
C79 C82 H56 109.5
C79 C82 H57 109.5
H56 C82 H57 109.5
C79 C82 H58 109.5
H56 C82 H58 109.5
H57 C82 H58 109.5
O7 C83 O8 115.2(10)
O7 C83 C84 122.5(9)
O8 C83 C84 122.2(9)
C83 C84 H59 109.5
C83 C84 H60 109.5
H59 C84 H60 109.5
C83 C84 H61 109.5
H59 C84 H61 109.5
H60 C84 H61 109.5
O9 C85 O10 114.3(17)
O9 C85 C86 121.3(16)
O10 C85 C86 124.4(16)
C85 C86 H62 109.5
C85 C86 H63 109.5
H62 C86 H63 109.5
C85 C86 H64 109.5
H62 C86 H64 109.5
H63 C86 H64 109.5
O11 C87 O12 115.4(16)
O11 C87 C88 118.8(16)
O12 C87 C88 124.5(17)
C87 C88 H65 109.5
C87 C88 H66 109.5
H65 C88 H66 109.5
C87 C88 H67 109.5
H65 C88 H67 109.5
H66 C88 H67 109.5
O13 C89 O14 112.0(17)
O13 C89 C90 118.8(16)
O14 C89 C90 126.3(18)
C89 C90 H68 109.5
C89 C90 H69 109.5
H68 C90 H69 109.5
C89 C90 H70 109.5
H68 C90 H70 109.5
H69 C90 H70 109.5
O15 C91 O16 114.1(18)
O15 C91 C92 118.1(17)
O16 C91 C92 124.4(18)
C91 C92 H71 109.5
C91 C92 H72 109.5
H71 C92 H72 109.5
C91 C92 H73 109.5
H71 C92 H73 109.5
H72 C92 H73 109.5

loop_
_geom_bond_atom_site_label_1
_geom_bond_atom_site_label_2
_geom_bond_distance
_geom_bond_site_symmetry_2
Ni1 O1 1.807(7) .
Ni1 O2 1.822(6) .
Ni1 N1 1.832(7) .
Ni1 N2 1.843(7) .
Ni1 Ni2 2.9498(14) .
Ni2 N4 1.971(7) .
Ni2 O3 1.980(5) .
Ni2 O2 1.983(5) .
Ni2 N3 1.993(7) .
Ni2 O4 2.082(6) .
Ni2 O1 2.252(7) .
Ni3 O4 1.965(5) .
Ni3 O5 1.984(5) .
Ni3 N5 1.989(7) .
Ni3 N6 1.995(6) .
Ni3 O3 2.069(6) .
Ni3 O6 2.273(7) .
Ni3 Ni4 2.9591(14) .
Ni4 O6 1.820(6) .
Ni4 O5 1.823(5) .
Ni4 N8 1.828(7) .
Ni4 N7 1.856(7) .
C1 O1 1.321(12) .
C1 C2 1.409(14) .
C1 C6 1.447(14) .
C2 C3 1.410(15) .
C2 C8 1.463(13) .
C3 C4 1.363(16) .
C3 H1 0.9500 .
C4 C5 1.373(17) .
C4 C7 1.517(19) .
C5 C6 1.387(16) .
C5 H2 0.9500 .
C6 H3 0.9500 .
C7 H4 0.9800 .
C7 H5 0.9800 .
C7 H6 0.9800 .
N1 C8 1.371(11) .
N1 C12 1.384(11) .
C8 C9 1.403(12) .
C9 C10 1.339(13) .
C9 H7 0.9500 .
C10 C11 1.391(13) .
C10 H8 0.9500 .
C11 C12 1.377(12) .
C11 H9 0.9500 .
C12 C13 1.457(12) .
N2 C17 1.332(11) .
N2 C13 1.343(10) .
C13 C14 1.369(12) .
C14 C15 1.369(12) .
C14 H10 0.9500 .
C15 C16 1.382(12) .
C15 H11 0.9500 .
C16 C17 1.425(12) .
C16 H12 0.9500 .
C17 C19 1.450(12) .
C18 O2 1.329(10) .
C18 C19 1.404(12) .
C18 C23 1.410(11) .
C19 C20 1.415(12) .
C20 C21 1.375(11) .
C20 H13 0.9500 .
C21 C22 1.396(13) .
C21 C24 1.532(12) .
C22 C23 1.390(12) .
C22 H14 0.9500 .
C23 C25 1.514(13) .
C24 H15 0.9800 .
C24 H16 0.9800 .
C24 H17 0.9800 .
N3 C25 1.358(10) .
N3 C29 1.358(11) .
C25 C26 1.389(11) .
C26 C27 1.393(13) .
C26 H18 0.9500 .
C27 C28 1.382(13) .
C27 H19 0.9500 .
C28 C29 1.359(11) .
C28 H20 0.9500 .
C29 C30 1.517(12) .
N4 C30 1.357(10) .
N4 C34 1.369(10) .
C30 C31 1.352(11) .
C31 C32 1.377(11) .
C31 H21 0.9500 .
C32 C33 1.379(11) .
C32 H22 0.9500 .
C33 C34 1.389(11) .
C33 H23 0.9500 .
C34 C36 1.486(12) .
C35 O3 1.362(10) .
C35 C40 1.411(11) .
C35 C36 1.422(13) .
C36 C37 1.396(13) .
C37 C38 1.364(12) .
C37 H24 0.9500 .
C38 C39 1.385(14) .
C38 C41 1.506(14) .
C39 C40 1.372(13) .
C39 H25 0.9500 .
C40 H26 0.9500 .
C41 H27 0.9800 .
C41 H28 0.9800 .
C41 H29 0.9800 .
C42 O4 1.328(12) .
C42 C47 1.403(12) .
C42 C43 1.428(13) .
C43 C44 1.419(13) .
C43 C49 1.470(11) .
C44 C45 1.332(13) .
C44 H30 0.9500 .
C45 C46 1.380(15) .
C45 C48 1.558(16) .
C46 C47 1.415(14) .
C46 H31 0.9500 .
C47 H32 0.9500 .
C48 H33 0.9800 .
C48 H34 0.9800 .
C48 H35 0.9800 .
N5 C53 1.319(9) .
N5 C49 1.344(10) .
C49 C50 1.434(11) .
C50 C51 1.338(11) .
C50 H36 0.9500 .
C51 C52 1.417(12) .
C51 H37 0.9500 .
C52 C53 1.362(11) .
C52 H38 0.9500 .
C53 C54 1.478(11) .
N6 C54 1.341(10) .
N6 C58 1.378(10) .
C54 C55 1.367(11) .
C55 C56 1.390(12) .
C55 H39 0.9500 .
C56 C57 1.410(13) .
C56 H40 0.9500 .
C57 C58 1.390(10) .
C57 H41 0.9500 .
C58 C60 1.479(12) .
C59 O5 1.343(10) .
C59 C64 1.402(12) .
C59 C60 1.405(11) .
C60 C61 1.391(12) .
C61 C62 1.411(13) .
C61 H42 0.9500 .
C62 C63 1.368(13) .
C62 C65 1.570(13) .
C63 C64 1.358(12) .
C63 H43 0.9500 .
C64 C66 1.459(12) .
C65 H44 0.9800 .
C65 H45 0.9800 .
C65 H46 0.9800 .
N7 C66 1.354(10) .
N7 C70 1.370(10) .
C66 C67 1.414(12) .
C67 C68 1.395(12) .
C67 H47 0.9500 .
C68 C69 1.392(13) .
C68 H48 0.9500 .
C69 C70 1.406(13) .
C69 H49 0.9500 .
C70 C71 1.444(13) .
N8 C75 1.367(11) .
N8 C71 1.375(11) .
C71 C72 1.377(12) .
C72 C73 1.396(14) .
C72 H50 0.9500 .
C73 C74 1.353(14) .
C73 H51 0.9500 .
C74 C75 1.396(12) .
C74 H52 0.9500 .
C75 C77 1.452(13) .
C76 O6 1.324(12) .
C76 C77 1.383(13) .
C76 C81 1.402(14) .
C77 C78 1.350(15) .
C78 C79 1.361(18) .
C78 H53 0.9500 .
C79 C80 1.382(19) .
C79 C82 1.60(2) .
C80 C81 1.342(17) .
C80 H54 0.9500 .
C81 H55 0.9500 .
C82 H56 0.9800 .
C82 H57 0.9800 .
C82 H58 0.9800 .
O7 C83 1.231(8) .
O8 C83 1.260(8) .
C83 C84 1.468(8) .
C84 H59 0.9800 .
C84 H60 0.9800 .
C84 H61 0.9800 .
O9 C85 1.217(12) .
O10 C85 1.269(12) .
C85 C86 1.469(12) .
C86 H62 0.9800 .
C86 H63 0.9800 .
C86 H64 0.9800 .
O11 C87 1.220(12) .
O12 C87 1.278(12) .
C87 C88 1.463(12) .
C88 H65 0.9800 .
C88 H66 0.9800 .
C88 H67 0.9800 .
O13 C89 1.225(12) .
O14 C89 1.269(12) .
C89 C90 1.459(12) .
C90 H68 0.9800 .
C90 H69 0.9800 .
C90 H70 0.9800 .
O15 C91 1.226(12) .
O16 C91 1.269(12) .
C91 C92 1.462(13) .
C92 H71 0.9800 .
C92 H72 0.9800 .
C92 H73 0.9800 .
O17 C93 1.458(16) .
O18 C94 1.408(19) .
O19 C95 1.414(19) .
O20 C96 1.468(18) .
O21 C97 1.460(18) .
O22 C98 1.44(2) .
O23 C99 1.41(2) .
O24 C100 1.44(2) .
O25 C101 1.468(19) .
O26 C102 1.41(2) .
O27 C103 1.411(19) .
O28 C104 1.364(18) .
O29 C105 1.454(19) .
O30 C106 1.40(2) .
O31 C107 1.44(2) .
O32 C108 1.45(2) .
O33 C109 1.43(2) .
O35 O42 1.46(4) 4_465
O42 O35 1.46(4) 4_666

loop_
_geom_torsion_atom_site_label_1
_geom_torsion_atom_site_label_2
_geom_torsion_atom_site_label_3
_geom_torsion_atom_site_label_4
_geom_torsion
O1 Ni1 Ni2 N4 16.9(4)
O2 Ni1 Ni2 N4 155.1(4)
N1 Ni1 Ni2 N4 -39.4(5)
N2 Ni1 Ni2 N4 -169.8(4)
O1 Ni1 Ni2 O3 97.8(3)
O2 Ni1 Ni2 O3 -124.0(4)
N1 Ni1 Ni2 O3 41.5(4)
N2 Ni1 Ni2 O3 -88.9(4)
O1 Ni1 Ni2 O2 -138.3(4)
N1 Ni1 Ni2 O2 165.5(5)
N2 Ni1 Ni2 O2 35.0(4)
O1 Ni1 Ni2 N3 -86.8(4)
O2 Ni1 Ni2 N3 51.5(4)
N1 Ni1 Ni2 N3 -143.0(4)
N2 Ni1 Ni2 N3 86.5(4)
O1 Ni1 Ni2 O4 166.4(3)
O2 Ni1 Ni2 O4 -55.3(4)
N1 Ni1 Ni2 O4 110.2(4)
N2 Ni1 Ni2 O4 -20.3(4)
O2 Ni1 Ni2 O1 138.3(4)
N1 Ni1 Ni2 O1 -56.3(4)
N2 Ni1 Ni2 O1 173.3(4)
O4 Ni3 Ni4 O6 -96.0(3)
O5 Ni3 Ni4 O6 138.2(4)
N5 Ni3 Ni4 O6 -14.0(4)
N6 Ni3 Ni4 O6 87.9(3)
O3 Ni3 Ni4 O6 -165.1(3)
O4 Ni3 Ni4 O5 125.8(4)
N5 Ni3 Ni4 O5 -152.3(4)
N6 Ni3 Ni4 O5 -50.3(4)
O3 Ni3 Ni4 O5 56.7(3)
O6 Ni3 Ni4 O5 -138.2(4)
O4 Ni3 Ni4 N8 -39.6(5)
O5 Ni3 Ni4 N8 -165.4(5)
N5 Ni3 Ni4 N8 42.3(5)
N6 Ni3 Ni4 N8 144.3(5)
O3 Ni3 Ni4 N8 -108.7(4)
O6 Ni3 Ni4 N8 56.3(5)
O4 Ni3 Ni4 N7 90.2(4)
O5 Ni3 Ni4 N7 -35.6(4)
N5 Ni3 Ni4 N7 172.1(4)
N6 Ni3 Ni4 N7 -85.9(4)
O3 Ni3 Ni4 N7 21.1(3)
O6 Ni3 Ni4 N7 -173.8(4)
O1 C1 C2 C3 178.1(10)
C6 C1 C2 C3 -0.9(14)
O1 C1 C2 C8 -0.8(15)
C6 C1 C2 C8 -179.8(8)
C1 C2 C3 C4 -1(2)
C8 C2 C3 C4 177.8(13)
C2 C3 C4 C5 3(2)
C2 C3 C4 C7 176.1(15)
C3 C4 C5 C6 -2(2)
C7 C4 C5 C6 -175.8(14)
C4 C5 C6 C1 0.5(19)
O1 C1 C6 C5 -177.8(10)
C2 C1 C6 C5 1.2(14)
C2 C1 O1 Ni1 12.9(13)
C6 C1 O1 Ni1 -168.2(5)
C2 C1 O1 Ni2 -127.8(8)
C6 C1 O1 Ni2 51.1(12)
O2 Ni1 O1 C1 -179.9(7)
N1 Ni1 O1 C1 -11.3(7)
N2 Ni1 O1 C1 139(3)
Ni2 Ni1 O1 C1 -153.7(8)
O2 Ni1 O1 Ni2 -26.2(2)
N1 Ni1 O1 Ni2 142.4(3)
N2 Ni1 O1 Ni2 -67(3)
N4 Ni2 O1 C1 -19.4(9)
O3 Ni2 O1 C1 72.0(9)
O2 Ni2 O1 C1 173.9(10)
N3 Ni2 O1 C1 -105.0(9)
O4 Ni2 O1 C1 111.5(11)
Ni1 Ni2 O1 C1 148.4(10)
N4 Ni2 O1 Ni1 -167.8(3)
O3 Ni2 O1 Ni1 -76.4(3)
O2 Ni2 O1 Ni1 25.5(2)
N3 Ni2 O1 Ni1 106.6(3)
O4 Ni2 O1 Ni1 -36.9(9)
O1 Ni1 N1 C8 0.4(8)
O2 Ni1 N1 C8 96.4(19)
N2 Ni1 N1 C8 -176.8(8)
Ni2 Ni1 N1 C8 40.2(9)
O1 Ni1 N1 C12 -173.1(5)
O2 Ni1 N1 C12 -77.1(18)
N2 Ni1 N1 C12 9.7(6)
Ni2 Ni1 N1 C12 -133.3(5)
C12 N1 C8 C9 1.2(13)
Ni1 N1 C8 C9 -171.7(6)
C12 N1 C8 C2 -177.7(7)
Ni1 N1 C8 C2 9.4(12)
C1 C2 C8 N1 -10.5(14)
C3 C2 C8 N1 170.5(10)
C1 C2 C8 C9 170.6(9)
C3 C2 C8 C9 -8.3(15)
N1 C8 C9 C10 -3.6(15)
C2 C8 C9 C10 175.3(10)
C8 C9 C10 C11 3.4(17)
C9 C10 C11 C12 -0.6(16)
C10 C11 C12 N1 -1.7(14)
C10 C11 C12 C13 -178.4(9)
C8 N1 C12 C11 1.4(12)
Ni1 N1 C12 C11 175.4(7)
C8 N1 C12 C13 178.4(8)
Ni1 N1 C12 C13 -7.6(9)
O1 Ni1 N2 C17 24(3)
O2 Ni1 N2 C17 -16.8(7)
N1 Ni1 N2 C17 174.6(7)
Ni2 Ni1 N2 C17 -39.1(8)
O1 Ni1 N2 C13 -161(3)
O2 Ni1 N2 C13 158.2(6)
N1 Ni1 N2 C13 -10.3(6)
Ni2 Ni1 N2 C13 136.0(5)
C17 N2 C13 C14 2.5(13)
Ni1 N2 C13 C14 -172.9(7)
C17 N2 C13 C12 -176.5(7)
Ni1 N2 C13 C12 8.2(9)
C11 C12 C13 N2 176.6(8)
N1 C12 C13 N2 -0.3(11)
C11 C12 C13 C14 -2.3(14)
N1 C12 C13 C14 -179.3(8)
N2 C13 C14 C15 1.0(14)
C12 C13 C14 C15 179.8(8)
C13 C14 C15 C16 -2.7(14)
C14 C15 C16 C17 1.1(13)
C13 N2 C17 C16 -4.0(12)
Ni1 N2 C17 C16 170.8(6)
C13 N2 C17 C19 175.5(7)
Ni1 N2 C17 C19 -9.7(12)
C15 C16 C17 N2 2.3(13)
C15 C16 C17 C19 -177.2(8)
O2 C18 C19 C20 -174.0(8)
C23 C18 C19 C20 2.1(14)
O2 C18 C19 C17 5.5(14)
C23 C18 C19 C17 -178.5(9)
N2 C17 C19 C18 21.2(13)
C16 C17 C19 C18 -159.3(9)
N2 C17 C19 C20 -159.4(9)
C16 C17 C19 C20 20.1(13)
C18 C19 C20 C21 2.5(14)
C17 C19 C20 C21 -176.9(9)
C19 C20 C21 C22 -4.6(14)
C19 C20 C21 C24 176.9(9)
C20 C21 C22 C23 2.3(15)
C24 C21 C22 C23 -179.2(9)
C21 C22 C23 C18 2.0(14)
C21 C22 C23 C25 -176.2(9)
O2 C18 C23 C22 171.9(8)
C19 C18 C23 C22 -4.2(14)
O2 C18 C23 C25 -10.2(14)
C19 C18 C23 C25 173.8(9)
C19 C18 O2 Ni1 -42.8(12)
C23 C18 O2 Ni1 141.0(7)
C19 C18 O2 Ni2 159.6(7)
C23 C18 O2 Ni2 -16.6(13)
O1 Ni1 O2 C18 -132.6(8)
N1 Ni1 O2 C18 129.9(17)
N2 Ni1 O2 C18 43.6(8)
Ni2 Ni1 O2 C18 -163.4(9)
O1 Ni1 O2 Ni2 30.7(3)
N1 Ni1 O2 Ni2 -66.7(18)
N2 Ni1 O2 Ni2 -153.0(3)
N4 Ni2 O2 C18 90.4(12)
O3 Ni2 O2 C18 -143.8(8)
N3 Ni2 O2 C18 27.4(8)
O4 Ni2 O2 C18 -61.2(8)
O1 Ni2 O2 C18 135.2(9)
Ni1 Ni2 O2 C18 161.0(10)
N4 Ni2 O2 Ni1 -70.6(9)
O3 Ni2 O2 Ni1 55.2(3)
N3 Ni2 O2 Ni1 -133.6(3)
O4 Ni2 O2 Ni1 137.7(3)
O1 Ni2 O2 Ni1 -25.8(2)
N4 Ni2 N3 C25 175.6(8)
O3 Ni2 N3 C25 106.7(16)
O2 Ni2 N3 C25 -21.2(8)
O4 Ni2 N3 C25 80.3(8)
O1 Ni2 N3 C25 -88.9(8)
Ni1 Ni2 N3 C25 -49.5(8)
N4 Ni2 N3 C29 9.1(7)
O3 Ni2 N3 C29 -60(2)
O2 Ni2 N3 C29 172.2(7)
O4 Ni2 N3 C29 -86.2(7)
O1 Ni2 N3 C29 104.6(7)
Ni1 Ni2 N3 C29 144.0(6)
C29 N3 C25 C26 -4.9(15)
Ni2 N3 C25 C26 -170.6(8)
C29 N3 C25 C23 173.0(9)
Ni2 N3 C25 C23 7.3(13)
C22 C23 C25 N3 -167.6(9)
C18 C23 C25 N3 14.4(15)
C22 C23 C25 C26 10.3(14)
C18 C23 C25 C26 -167.7(10)
N3 C25 C26 C27 1.2(17)
C23 C25 C26 C27 -176.7(11)
C25 C26 C27 C28 3(2)
C26 C27 C28 C29 -3(2)
C25 N3 C29 C28 4.5(16)
Ni2 N3 C29 C28 172.7(10)
C25 N3 C29 C30 -177.0(9)
Ni2 N3 C29 C30 -8.9(11)
C27 C28 C29 N3 -0.4(19)
C27 C28 C29 C30 -178.7(11)
O3 Ni2 N4 C30 161.9(6)
O2 Ni2 N4 C30 -71.3(12)
N3 Ni2 N4 C30 -7.8(7)
O4 Ni2 N4 C30 80.9(7)
O1 Ni2 N4 C30 -112.9(6)
Ni1 Ni2 N4 C30 -123.2(6)
O3 Ni2 N4 C34 -14.2(8)
O2 Ni2 N4 C34 112.6(10)
N3 Ni2 N4 C34 176.1(8)
O4 Ni2 N4 C34 -95.2(7)
O1 Ni2 N4 C34 71.0(8)
Ni1 Ni2 N4 C34 60.7(8)
C34 N4 C30 C31 3.3(15)
Ni2 N4 C30 C31 -173.1(8)
C34 N4 C30 C29 -178.7(8)
Ni2 N4 C30 C29 5.0(10)
N3 C29 C30 C31 -179.2(10)
C28 C29 C30 C31 -0.7(17)
N3 C29 C30 N4 2.8(13)
C28 C29 C30 N4 -178.7(10)
N4 C30 C31 C32 0.3(15)
C29 C30 C31 C32 -177.5(9)
C30 C31 C32 C33 -1.8(15)
C31 C32 C33 C34 -0.1(15)
C30 N4 C34 C33 -5.1(14)
Ni2 N4 C34 C33 170.7(7)
C30 N4 C34 C36 170.1(9)
Ni2 N4 C34 C36 -14.1(13)
C32 C33 C34 N4 3.6(14)
C32 C33 C34 C36 -171.6(9)
O3 C35 C36 C37 179.8(8)
C40 C35 C36 C37 -0.2(12)
O3 C35 C36 C34 2.5(13)
C40 C35 C36 C34 -177.5(8)
N4 C34 C36 C37 -150.6(9)
C33 C34 C36 C37 24.5(13)
N4 C34 C36 C35 26.6(13)
C33 C34 C36 C35 -158.2(9)
C35 C36 C37 C38 0.4(15)
C34 C36 C37 C38 177.8(9)
C36 C37 C38 C39 0.6(17)
C36 C37 C38 C41 -179.6(10)
C37 C38 C39 C40 -1.8(16)
C41 C38 C39 C40 178.4(9)
C38 C39 C40 C35 2.0(15)
O3 C35 C40 C39 179.0(8)
C36 C35 C40 C39 -1.0(13)
C40 C35 O3 Ni2 140.9(6)
C36 C35 O3 Ni2 -39.1(10)
C40 C35 O3 Ni3 -96.4(8)
C36 C35 O3 Ni3 83.6(10)
N4 Ni2 O3 C35 39.0(6)
O2 Ni2 O3 C35 -125.8(5)
N3 Ni2 O3 C35 107.2(17)
O4 Ni2 O3 C35 133.9(5)
O1 Ni2 O3 C35 -57.7(5)
Ni1 Ni2 O3 C35 -95.2(5)
N4 Ni2 O3 Ni3 -94.6(3)
O2 Ni2 O3 Ni3 100.6(3)
N3 Ni2 O3 Ni3 -26.4(18)
O4 Ni2 O3 Ni3 0.3(2)
O1 Ni2 O3 Ni3 168.7(3)
Ni1 Ni2 O3 Ni3 131.2(2)
O4 Ni3 O3 C35 -131.9(7)
O5 Ni3 O3 C35 -33.7(7)
N5 Ni3 O3 C35 135.9(7)
N6 Ni3 O3 C35 53.3(7)
O6 Ni3 O3 C35 -94.9(9)
Ni4 Ni3 O3 C35 -64.8(7)
O4 Ni3 O3 Ni2 -0.4(3)
O5 Ni3 O3 Ni2 97.8(2)
N5 Ni3 O3 Ni2 -92.6(3)
N6 Ni3 O3 Ni2 -175.2(3)
O6 Ni3 O3 Ni2 36.7(8)
Ni4 Ni3 O3 Ni2 66.8(3)
O4 C42 C43 C44 -178.8(8)
C47 C42 C43 C44 0.0(13)
O4 C42 C43 C49 -4.1(14)
C47 C42 C43 C49 174.6(8)
C42 C43 C44 C45 -1.3(15)
C49 C43 C44 C45 -176.2(10)
C43 C44 C45 C46 1.7(18)
C43 C44 C45 C48 177.9(10)
C44 C45 C46 C47 -0.8(18)
C48 C45 C46 C47 -177.1(10)
O4 C42 C47 C46 179.7(9)
C43 C42 C47 C46 0.8(13)
C45 C46 C47 C42 -0.4(16)
C47 C42 O4 Ni3 -139.7(7)
C43 C42 O4 Ni3 39.1(11)
C47 C42 O4 Ni2 98.0(8)
C43 C42 O4 Ni2 -83.2(10)
O5 Ni3 O4 C42 126.2(6)
N5 Ni3 O4 C42 -37.4(6)
N6 Ni3 O4 C42 -103.3(18)
O3 Ni3 O4 C42 -132.5(6)
O6 Ni3 O4 C42 58.5(6)
Ni4 Ni3 O4 C42 96.5(5)
O5 Ni3 O4 Ni2 -100.9(3)
N5 Ni3 O4 Ni2 95.4(3)
N6 Ni3 O4 Ni2 29.5(18)
O3 Ni3 O4 Ni2 0.3(2)
O6 Ni3 O4 Ni2 -168.6(3)
Ni4 Ni3 O4 Ni2 -130.7(2)
N4 Ni2 O4 C42 -137.7(7)
O3 Ni2 O4 C42 131.2(7)
O2 Ni2 O4 C42 33.5(7)
N3 Ni2 O4 C42 -53.7(7)
O1 Ni2 O4 C42 91.2(10)
Ni1 Ni2 O4 C42 64.0(7)
N4 Ni2 O4 Ni3 90.8(3)
O3 Ni2 O4 Ni3 -0.4(3)
O2 Ni2 O4 Ni3 -98.0(3)
N3 Ni2 O4 Ni3 174.7(3)
O1 Ni2 O4 Ni3 -40.3(9)
Ni1 Ni2 O4 Ni3 -67.5(3)
O4 Ni3 N5 C53 -161.8(6)
O5 Ni3 N5 C53 70.1(10)
N6 Ni3 N5 C53 8.4(6)
O3 Ni3 N5 C53 -79.9(6)
O6 Ni3 N5 C53 114.3(6)
Ni4 Ni3 N5 C53 122.9(6)
O4 Ni3 N5 C49 10.9(7)
O5 Ni3 N5 C49 -117.2(9)
N6 Ni3 N5 C49 -178.9(8)
O3 Ni3 N5 C49 92.7(7)
O6 Ni3 N5 C49 -73.0(7)
Ni4 Ni3 N5 C49 -64.4(8)
C53 N5 C49 C50 2.2(14)
Ni3 N5 C49 C50 -169.7(7)
C53 N5 C49 C43 -171.6(9)
Ni3 N5 C49 C43 16.4(12)
C44 C43 C49 N5 148.0(9)
C42 C43 C49 N5 -26.6(14)
C44 C43 C49 C50 -25.8(13)
C42 C43 C49 C50 159.7(9)
N5 C49 C50 C51 -0.2(14)
C43 C49 C50 C51 173.7(9)
C49 C50 C51 C52 -0.9(15)
C50 C51 C52 C53 0.1(16)
C49 N5 C53 C52 -3.1(15)
Ni3 N5 C53 C52 169.7(8)
C49 N5 C53 C54 179.0(9)
Ni3 N5 C53 C54 -8.2(11)
C51 C52 C53 N5 1.9(15)
C51 C52 C53 C54 179.7(10)
O4 Ni3 N6 C54 60(2)
O5 Ni3 N6 C54 -169.0(7)
N5 Ni3 N6 C54 -7.1(7)
O3 Ni3 N6 C54 88.5(7)
O6 Ni3 N6 C54 -101.5(7)
Ni4 Ni3 N6 C54 -141.3(6)
O4 Ni3 N6 C58 -112.6(17)
O5 Ni3 N6 C58 18.7(7)
N5 Ni3 N6 C58 -179.4(8)
O3 Ni3 N6 C58 -83.8(7)
O6 Ni3 N6 C58 86.2(8)
Ni4 Ni3 N6 C58 46.4(8)
C58 N6 C54 C55 -5.5(16)
Ni3 N6 C54 C55 -178.4(9)
C58 N6 C54 C53 177.7(8)
Ni3 N6 C54 C53 4.7(11)
N5 C53 C54 N6 2.4(14)
C52 C53 C54 N6 -175.5(9)
N5 C53 C54 C55 -174.6(10)
C52 C53 C54 C55 7.6(16)
N6 C54 C55 C56 2.3(18)
C53 C54 C55 C56 179.0(11)
C54 C55 C56 C57 2.0(19)
C55 C56 C57 C58 -3.1(18)
C54 N6 C58 C57 4.2(14)
Ni3 N6 C58 C57 176.0(7)
C54 N6 C58 C60 -173.7(9)
Ni3 N6 C58 C60 -2.0(12)
C56 C57 C58 N6 0.0(16)
C56 C57 C58 C60 177.9(10)
O5 C59 C60 C61 -171.4(8)
C64 C59 C60 C61 7.6(14)
O5 C59 C60 C58 9.1(14)
C64 C59 C60 C58 -171.9(9)
N6 C58 C60 C61 162.5(8)
C57 C58 C60 C61 -15.4(13)
N6 C58 C60 C59 -18.0(14)
C57 C58 C60 C59 164.1(9)
C59 C60 C61 C62 -5.8(14)
C58 C60 C61 C62 173.7(9)
C60 C61 C62 C63 0.8(16)
C60 C61 C62 C65 178.7(9)
C61 C62 C63 C64 2.8(16)
C65 C62 C63 C64 -175.0(10)
C62 C63 C64 C59 -1.0(16)
C62 C63 C64 C66 177.1(9)
O5 C59 C64 C63 174.6(9)
C60 C59 C64 C63 -4.4(15)
O5 C59 C64 C66 -3.4(14)
C60 C59 C64 C66 177.6(9)
C64 C59 O5 Ni4 39.9(12)
C60 C59 O5 Ni4 -141.0(7)
C64 C59 O5 Ni3 -158.3(7)
C60 C59 O5 Ni3 20.8(13)
O6 Ni4 O5 C59 135.3(8)
N8 Ni4 O5 C59 -124.5(19)
N7 Ni4 O5 C59 -41.5(8)
Ni3 Ni4 O5 C59 166.2(9)
O6 Ni4 O5 Ni3 -31.0(3)
N8 Ni4 O5 Ni3 69(2)
N7 Ni4 O5 Ni3 152.2(3)
O4 Ni3 O5 C59 141.9(8)
N5 Ni3 O5 C59 -91.0(11)
N6 Ni3 O5 C59 -30.0(8)
O3 Ni3 O5 C59 58.5(8)
O6 Ni3 O5 C59 -138.7(9)
Ni4 Ni3 O5 C59 -164.7(10)
O4 Ni3 O5 Ni4 -53.4(3)
N5 Ni3 O5 Ni4 73.7(8)
N6 Ni3 O5 Ni4 134.7(3)
O3 Ni3 O5 Ni4 -136.8(3)
O6 Ni3 O5 Ni4 25.9(2)
O6 Ni4 N7 C66 -16(3)
O5 Ni4 N7 C66 17.2(7)
N8 Ni4 N7 C66 -173.9(7)
Ni3 Ni4 N7 C66 39.6(8)
O6 Ni4 N7 C70 168(3)
O5 Ni4 N7 C70 -158.0(6)
N8 Ni4 N7 C70 10.9(6)
Ni3 Ni4 N7 C70 -135.6(5)
C70 N7 C66 C67 1.5(12)
Ni4 N7 C66 C67 -173.3(6)
C70 N7 C66 C64 -176.9(7)
Ni4 N7 C66 C64 8.3(11)
C63 C64 C66 N7 161.3(9)
C59 C64 C66 N7 -20.6(13)
C63 C64 C66 C67 -17.1(13)
C59 C64 C66 C67 161.0(9)
N7 C66 C67 C68 0.9(13)
C64 C66 C67 C68 179.4(8)
C66 C67 C68 C69 -3.1(14)
C67 C68 C69 C70 2.7(15)
C66 N7 C70 C69 -1.9(13)
Ni4 N7 C70 C69 173.6(7)
C66 N7 C70 C71 176.8(8)
Ni4 N7 C70 C71 -7.7(9)
C68 C69 C70 N7 -0.2(14)
C68 C69 C70 C71 -178.8(9)
O6 Ni4 N8 C75 -0.9(7)
O5 Ni4 N8 C75 -100(2)
N7 Ni4 N8 C75 176.9(7)
Ni3 Ni4 N8 C75 -41.1(9)
O6 Ni4 N8 C71 170.5(6)
O5 Ni4 N8 C71 72(2)
N7 Ni4 N8 C71 -11.7(6)
Ni3 Ni4 N8 C71 130.3(5)
C75 N8 C71 C72 -0.3(13)
Ni4 N8 C71 C72 -172.0(7)
C75 N8 C71 C70 -178.2(8)
Ni4 N8 C71 C70 10.1(9)
N7 C70 C71 N8 -1.4(11)
C69 C70 C71 N8 177.2(8)
N7 C70 C71 C72 -179.2(9)
C69 C70 C71 C72 -0.6(15)
N8 C71 C72 C73 1.3(14)
C70 C71 C72 C73 179.0(10)
C71 C72 C73 C74 -0.7(17)
C72 C73 C74 C75 -0.9(17)
C71 N8 C75 C74 -1.4(13)
Ni4 N8 C75 C74 169.2(6)
C71 N8 C75 C77 176.9(8)
Ni4 N8 C75 C77 -12.5(12)
C73 C74 C75 N8 2.0(15)
C73 C74 C75 C77 -176.3(9)
O6 C76 C77 C78 177.4(9)
C81 C76 C77 C78 -2.4(14)
O6 C76 C77 C75 -3.2(14)
C81 C76 C77 C75 176.9(8)
N8 C75 C77 C78 -164.1(10)
C74 C75 C77 C78 14.2(14)
N8 C75 C77 C76 16.6(13)
C74 C75 C77 C76 -165.1(9)
C76 C77 C78 C79 3.2(18)
C75 C77 C78 C79 -176.2(12)
C77 C78 C79 C80 -1(2)
C77 C78 C79 C82 -179.1(12)
C78 C79 C80 C81 -1(2)
C82 C79 C80 C81 176.4(12)
C79 C80 C81 C76 2(2)
O6 C76 C81 C80 179.9(10)
C77 C76 C81 C80 -0.2(15)
C77 C76 O6 Ni4 -13.2(12)
C81 C76 O6 Ni4 166.6(6)
C77 C76 O6 Ni3 130.5(8)
C81 C76 O6 Ni3 -49.6(13)
O5 Ni4 O6 C76 -177.4(7)
N8 Ni4 O6 C76 13.7(7)
N7 Ni4 O6 C76 -144(3)
Ni3 Ni4 O6 C76 156.5(8)
O5 Ni4 O6 Ni3 26.1(2)
N8 Ni4 O6 Ni3 -142.9(2)
N7 Ni4 O6 Ni3 60(3)
O4 Ni3 O6 C76 -73.2(9)
O5 Ni3 O6 C76 -176.1(10)
N5 Ni3 O6 C76 19.1(10)
N6 Ni3 O6 C76 103.3(9)
O3 Ni3 O6 C76 -110.0(11)
Ni4 Ni3 O6 C76 -150.7(10)
O4 Ni3 O6 Ni4 77.5(3)
O5 Ni3 O6 Ni4 -25.4(2)
N5 Ni3 O6 Ni4 169.8(3)
N6 Ni3 O6 Ni4 -106.0(3)
O3 Ni3 O6 Ni4 40.7(8)
